data_1571767
loop_
_publ_author_name
'Waters, James K.'
'Kelley, Steven P.'
'Mossine, Valeri V.'
'Mawhinney, Thomas P.'

_publ_section_title
;
 (S)-2-Carboxyethyl L-cysteinyl sulfone
;
_journal_coeditor_code PK4044
_journal_issue 5
_journal_name_full IUCrData
_journal_paper_doi 10.1107/S2414314624004802
_journal_volume 9
_journal_year 2024
_chemical_absolute_configuration rmad
_chemical_formula_iupac 'C6 H11 N O6 S'
_chemical_formula_moiety 'C6 H11 N O6 S'
_chemical_formula_sum 'C6 H11 N O6 S'
_chemical_formula_weight 225.22
_chemical_name_common
;
(<i>S</i>)-2-Carboxyethyl <i>L</i>-cysteinyl sulfone
;
_chemical_name_systematic
;
(2<i>S</i>)-2-Azaniumyl-3-[(2-carboxyethane)sulfonyl]propanoate
;
_space_group_crystal_system monoclinic
_space_group_IT_number 4
_space_group_name_Hall 'P 2yb'
_space_group_name_H-M_alt 'P 1 21 1'
_atom_sites_solution_hydrogens mixed
_atom_sites_solution_primary direct
_atom_sites_solution_secondary difmap
_audit_creation_method
;
Olex2 1.2
(compiled 2018.05.29 svn.r3508 for OlexSys, GUI svn.r5506)
;
_cell_angle_alpha 90
_cell_angle_beta 110.3246(16)
_cell_angle_gamma 90
_cell_formula_units_Z 2
_cell_length_a 4.8838(2)
_cell_length_b 18.3867(7)
_cell_length_c 5.1522(2)
_cell_measurement_reflns_used 9939
_cell_measurement_temperature 100.0
_cell_measurement_theta_max 30.56
_cell_measurement_theta_min 3.32
_cell_volume 433.85(3)
_computing_cell_refinement
;
APEX3 V.2018.1-0 and SAINT V8.38A (Bruker, 2014)
;
_computing_data_collection
;
APEX3 V.2018.1-0 (Bruker, 2014)
;
_computing_data_reduction
;
APEX3 V.2018.1-0 and SAINT V8.38A (Bruker, 2014)
;
_computing_molecular_graphics
;
CrystalExplorer 17.5 (Mackenzie <i>et al.</i>,  2017), Mercury (Macrae
<i>et al.</i>,  2020)
;
_computing_publication_material
;
Olex2 (Dolomanov <i>et al.</i>,  2009), and publCIF
(Westrip, 2010)
;
_computing_structure_refinement
;
ShelXL (Sheldrick, 2015)
;
_computing_structure_solution
;
ShelXS (Sheldrick, 2008)
;
_diffrn_ambient_temperature 100.0
_diffrn_measured_fraction_theta_full 1.000
_diffrn_measured_fraction_theta_max 1.000
_diffrn_measurement_device_type 'Bruker APEXII area detector'
_diffrn_measurement_method 'omega and phi scans'
_diffrn_radiation_monochromator graphite
_diffrn_radiation_type MoK\a
_diffrn_radiation_wavelength 0.71073
_diffrn_reflns_av_R_equivalents 0.0166
_diffrn_reflns_av_unetI/netI 0.0108
_diffrn_reflns_limit_h_max 6
_diffrn_reflns_limit_h_min -6
_diffrn_reflns_limit_k_max 26
_diffrn_reflns_limit_k_min -26
_diffrn_reflns_limit_l_max 7
_diffrn_reflns_limit_l_min -7
_diffrn_reflns_number 15133
_diffrn_reflns_theta_full 25.242
_diffrn_reflns_theta_max 30.571
_diffrn_reflns_theta_min 2.215
_diffrn_source 'Sealed Source Mo with TRIUMPH optics'
_diffrn_standards_number 0
_exptl_absorpt_coefficient_mu 0.379
_exptl_absorpt_correction_T_max 0.7461
_exptl_absorpt_correction_T_min 0.7047
_exptl_absorpt_correction_type multi-scan
_exptl_absorpt_process_details
;
(<i>AXScale</i>; Bruker, 2014)
;
_exptl_crystal_colour colourless
_exptl_crystal_density_diffrn 1.724
_exptl_crystal_description plate
_exptl_crystal_F_000 236
_exptl_crystal_size_max 0.45
_exptl_crystal_size_mid 0.28
_exptl_crystal_size_min 0.02
_refine_diff_density_max 0.314
_refine_diff_density_min -0.179
_refine_ls_abs_structure_details
;
Flack <i>x</i> determined using 1277 quotients
[(<i>I</i>^+^)-(<i>I</i>^-^)]/[(<i>I</i>^+^)+(<i>I</i>^-^)]
(Parsons <i>et al.</i>,  2013)
;
_refine_ls_abs_structure_Flack -0.001(11)
_refine_ls_extinction_method none
_refine_ls_goodness_of_fit_ref 1.102
_refine_ls_hydrogen_treatment refxyz
_refine_ls_matrix_type full
_refine_ls_number_parameters 160
_refine_ls_number_reflns 2656
_refine_ls_number_restraints 1
_refine_ls_restrained_S_all 1.102
_refine_ls_R_factor_all 0.0190
_refine_ls_R_factor_gt 0.0189
_refine_ls_shift/su_max 0.001
_refine_ls_shift/su_mean 0.000
_refine_ls_structure_factor_coef Fsqd
_refine_ls_weighting_details 'w=1/[\s^2^(Fo^2^)+(0.0333P)^2^+0.0609P] where P=(Fo^2^+2Fc^2^)/3'
_refine_ls_weighting_scheme calc
_refine_ls_wR_factor_gt 0.0508
_refine_ls_wR_factor_ref 0.0508
_reflns_number_gt 2644
_reflns_number_total 2656
_reflns_threshold_expression 'I > 2\s(I)'
_cod_data_source_file pk4044.cif
_cod_data_source_block I
_cod_database_code 1571767
_shelx_space_group_comment
;
The symmetry employed for this shelxl refinement is uniquely defined
by the following loop, which should always be used as a source of
symmetry information in preference to the above space-group names.
They are only intended as comments.
;
_shelx_estimated_absorpt_t_min 0.848
_shelx_estimated_absorpt_t_max 0.992

loop_
_space_group_symop_operation_xyz
'x, y, z'
'-x, y+1/2, -z'

loop_
_atom_site_type_symbol
_atom_site_label
_atom_site_fract_x
_atom_site_fract_y
_atom_site_fract_z
_atom_site_U_iso_or_equiv
_atom_site_adp_type
_atom_site_calc_flag
_atom_site_occupancy
_atom_site_disorder_assembly
_atom_site_disorder_group
S S1 0.85411(6) 0.89496(2) 0.84809(6) 0.01103(8) Uani d 1 . .
O O6 0.1220(2) 0.69175(6) 0.5230(2) 0.01356(19) Uani d 1 . .
H H6 0.006(6) 0.6645(14) 0.561(5) 0.020 Uiso d 1 . .
O O4 1.0462(3) 0.92863(7) 1.0965(3) 0.0239(3) Uani d 1 . .
O O5 0.2537(2) 0.72208(6) 0.9711(2) 0.0144(2) Uani d 1 . .
C C1 0.4393(3) 1.06770(7) 0.3928(3) 0.0085(2) Uani d 1 . .
C C6 0.2813(3) 0.72813(7) 0.7474(3) 0.0100(2) Uani d 1 . .
O O2 0.2657(2) 1.09831(6) 0.4873(2) 0.0141(2) Uani d 1 . .
N N1 0.8143(3) 1.07575(6) 0.8579(2) 0.0091(2) Uani d 1 . .
H H1A 0.998(5) 1.0653(13) 0.951(5) 0.014 Uiso d 1 . .
H H1B 0.801(5) 1.1210(14) 0.816(4) 0.014 Uiso d 1 . .
H H1C 0.707(5) 1.0726(13) 0.957(5) 0.014 Uiso d 1 . .
O O1 0.4180(2) 1.06328(6) 0.14494(19) 0.01234(18) Uani d 1 . .
C C4 0.6697(3) 0.82185(7) 0.9387(3) 0.0115(2) Uani d 1 . .
H H4A 0.818(5) 0.7954(13) 1.063(4) 0.014 Uiso d 1 . .
H H4B 0.548(5) 0.8430(13) 1.023(4) 0.014 Uiso d 1 . .
C C3 0.5730(3) 0.95792(7) 0.6791(3) 0.0095(2) Uani d 1 . .
C C2 0.6965(3) 1.02859(7) 0.6080(2) 0.0076(2) Uani d 1 . .
H H2 0.854(5) 1.0212(12) 0.541(4) 0.009 Uiso d 1 . .
O O3 0.9803(3) 0.87027(6) 0.6484(3) 0.0207(2) Uani d 1 . .
C C5 0.4975(3) 0.77739(7) 0.6867(3) 0.0117(2) Uani d 1 . .
H H5A 0.395(5) 0.8068(13) 0.533(4) 0.014 Uiso d 1 . .
H H5B 0.618(5) 0.7471(14) 0.621(4) 0.014 Uiso d 1 . .
H H3A 0.445(5) 0.9346(13) 0.517(5) 0.014 Uiso d 1 . .
H H3B 0.459(5) 0.9664(12) 0.797(5) 0.014 Uiso d 1 . .

loop_
_atom_site_aniso_label
_atom_site_aniso_U_11
_atom_site_aniso_U_22
_atom_site_aniso_U_33
_atom_site_aniso_U_12
_atom_site_aniso_U_13
_atom_site_aniso_U_23
S1 0.00737(13) 0.00812(13) 0.01511(13) -0.00088(11) 0.00073(9) 0.00364(11)
O6 0.0136(4) 0.0127(4) 0.0158(4) -0.0061(4) 0.0068(4) -0.0039(3)
O4 0.0206(6) 0.0166(5) 0.0208(5) -0.0083(4) -0.0100(4) 0.0045(4)
O5 0.0184(5) 0.0110(5) 0.0152(4) -0.0032(4) 0.0075(4) 0.0006(3)
C1 0.0077(5) 0.0071(5) 0.0096(5) -0.0006(4) 0.0017(4) 0.0009(4)
C6 0.0097(5) 0.0064(5) 0.0143(5) 0.0000(4) 0.0047(4) -0.0005(4)
O2 0.0130(5) 0.0164(5) 0.0130(4) 0.0072(4) 0.0046(4) 0.0016(4)
N1 0.0088(5) 0.0086(5) 0.0088(4) -0.0004(4) 0.0015(4) -0.0006(3)
O1 0.0106(4) 0.0180(5) 0.0079(4) -0.0008(4) 0.0025(3) 0.0012(4)
C4 0.0118(6) 0.0088(5) 0.0129(5) -0.0024(4) 0.0028(4) 0.0025(4)
C3 0.0074(5) 0.0071(5) 0.0122(5) -0.0001(4) 0.0011(4) 0.0008(4)
C2 0.0079(5) 0.0066(5) 0.0077(4) 0.0002(4) 0.0019(4) 0.0000(4)
O3 0.0186(5) 0.0143(5) 0.0356(6) 0.0035(4) 0.0177(5) 0.0059(4)
C5 0.0119(5) 0.0093(5) 0.0157(5) -0.0025(5) 0.0072(4) -0.0016(4)

loop_
_atom_type_symbol
_atom_type_description
_atom_type_scat_dispersion_real
_atom_type_scat_dispersion_imag
_atom_type_scat_source
C C 0.0033 0.0016 'International Tables Vol C Tables 4.2.6.8 and 6.1.1.4'
H H 0.0000 0.0000 'International Tables Vol C Tables 4.2.6.8 and 6.1.1.4'
N N 0.0061 0.0033 'International Tables Vol C Tables 4.2.6.8 and 6.1.1.4'
O O 0.0106 0.0060 'International Tables Vol C Tables 4.2.6.8 and 6.1.1.4'
S S 0.1246 0.1234 'International Tables Vol C Tables 4.2.6.8 and 6.1.1.4'

loop_
_geom_angle_atom_site_label_1
_geom_angle_atom_site_label_2
_geom_angle_atom_site_label_3
_geom_angle_site_symmetry_1
_geom_angle_site_symmetry_3
_geom_angle
_geom_angle_publ_flag
O4 S1 C4 . . 109.09(7) ?
O4 S1 C3 . . 108.07(7) ?
O4 S1 O3 . . 117.48(9) ?
C4 S1 C3 . . 104.31(6) ?
O3 S1 C4 . . 109.37(7) ?
O3 S1 C3 . . 107.71(7) ?
O2 C1 C2 . . 115.16(11) ?
O1 C1 O2 . . 127.01(13) ?
O1 C1 C2 . . 117.75(12) ?
O6 C6 C5 . . 111.32(11) ?
O5 C6 O6 . . 123.82(13) ?
O5 C6 C5 . . 124.85(12) ?
C5 C4 S1 . . 111.44(9) ?
C2 C3 S1 . . 111.67(9) ?
N1 C2 C1 . . 108.94(10) ?
N1 C2 C3 . . 110.69(10) ?
C3 C2 C1 . . 106.21(10) ?
C6 C5 C4 . . 111.54(11) ?
C6 O6 H6 . . 109.9(17) ?
C2 N1 H1A . . 111.0(16) ?
C2 N1 H1B . . 112.0(13) ?
C2 N1 H1C . . 110.2(16) ?
H1A N1 H1B . . 109(2) ?
H1A N1 H1C . . 113(2) ?
H1B N1 H1C . . 102(2) ?
N1 C2 H2 . . 106.1(13) ?
C1 C2 H2 . . 111.4(12) ?
C3 C2 H2 . . 113.5(13) ?
S1 C3 H3A . . 107.2(15) ?
S1 C3 H3B . . 108.2(14) ?
C2 C3 H3A . . 111.4(15) ?
C2 C3 H3B . . 112.0(13) ?
H3A C3 H3B . . 106(2) ?
S1 C4 H4A . . 103.6(15) ?
S1 C4 H4B . . 105.7(15) ?
C5 C4 H4A . . 112.3(14) ?
C5 C4 H4B . . 111.7(14) ?
H4A C4 H4B . . 111.7(19) ?
C4 C5 H5A . . 112.5(14) ?
C4 C5 H5B . . 113.0(14) ?
C6 C5 H5A . . 108.2(15) ?
C6 C5 H5B . . 106.7(15) ?
H5A C5 H5B . . 104.4(19) ?

loop_
_geom_bond_atom_site_label_1
_geom_bond_atom_site_label_2
_geom_bond_site_symmetry_2
_geom_bond_distance
_geom_bond_publ_flag
S1 O4 . 1.4380(12) ?
S1 C4 . 1.7686(13) ?
S1 C3 . 1.7756(13) ?
S1 O3 . 1.4440(12) ?
O6 C6 . 1.3285(16) ?
O5 C6 . 1.2107(16) ?
C1 O2 . 1.2489(16) ?
C1 O1 . 1.2471(15) ?
C1 C2 . 1.5353(18) ?
C6 C5 . 1.5038(19) ?
N1 C2 . 1.4919(16) ?
C4 C5 . 1.5174(19) ?
C3 C2 . 1.5293(18) ?
O6 H6 . 0.83(3) ?
N1 H1A . 0.88(3) ?
N1 H1B . 0.86(3) ?
N1 H1C . 0.85(3) ?
C2 H2 . 0.96(2) ?
C3 H3A . 0.95(2) ?
C3 H3B . 0.97(3) ?
C4 H4A . 0.92(2) ?
C4 H4B . 0.93(2) ?
C5 H5A . 0.95(2) ?
C5 H5B . 0.95(2) ?

loop_
_geom_hbond_atom_site_label_D
_geom_hbond_atom_site_label_H
_geom_hbond_atom_site_label_A
_geom_hbond_site_symmetry_A
_geom_hbond_distance_DH
_geom_hbond_distance_HA
_geom_hbond_distance_DA
_geom_hbond_angle_DHA
_geom_hbond_publ_flag
N1 H1A O1 1_656 0.88(3) 1.95(3) 2.8113(17) 168(2) yes
N1 H1A O4 . 0.88(3) 2.61(2) 3.0239(17) 109.9(19) yes
N1 H1B O5 2_657 0.86(3) 2.22(2) 2.8860(16) 134.4(18) yes
N1 H1B O6 2_656 0.86(3) 2.31(2) 2.9869(15) 136.0(19) yes
N1 H1C O1 1_556 0.85(3) 1.98(3) 2.8238(17) 173(2) yes
O6 H6 O2 2_546 0.83(3) 1.75(3) 2.5436(15) 159(2) yes

loop_
_geom_torsion_atom_site_label_1
_geom_torsion_atom_site_label_2
_geom_torsion_atom_site_label_3
_geom_torsion_atom_site_label_4
_geom_torsion_site_symmetry_1
_geom_torsion_site_symmetry_2
_geom_torsion_site_symmetry_3
_geom_torsion_site_symmetry_4
_geom_torsion
_geom_torsion_publ_flag
O3 S1 C3 C2 . . . . -69.00(11) ?
O4 S1 C3 C2 . . . . 58.88(12) ?
C4 S1 C3 C2 . . . . 174.85(9) ?
O3 S1 C4 C5 . . . . -41.94(13) ?
O4 S1 C4 C5 . . . . -171.68(11) ?
C3 S1 C4 C5 . . . . 73.05(11) ?
O1 C1 C2 N1 . . . . 139.90(13) ?
O1 C1 C2 C3 . . . . -100.88(14) ?
O2 C1 C2 N1 . . . . -43.00(16) ?
O2 C1 C2 C3 . . . . 76.23(14) ?
N1 C2 C3 S1 . . . . -78.37(13) ?
C1 C2 C3 S1 . . . . 163.54(9) ?
S1 C4 C5 C6 . . . . -165.17(10) ?
C4 C5 C6 O5 . . . . -2.7(2) ?
C4 C5 C6 O6 . . . . 177.18(12) ?
O3 S1 C3 H3A . . . . 53.3(16) ?
O3 S1 C3 H3B . . . . 167.4(15) ?
O4 S1 C3 H3A . . . . -178.8(16) ?
O4 S1 C3 H3B . . . . -64.8(15) ?
C4 S1 C3 H3A . . . . -62.8(16) ?
C4 S1 C3 H3B . . . . 51.2(15) ?
O3 S1 C4 H4A . . . . 79.0(14) ?
O3 S1 C4 H4B . . . . -163.4(13) ?
O4 S1 C4 H4A . . . . -50.8(14) ?
O4 S1 C4 H4B . . . . 66.8(13) ?
C3 S1 C4 H4A . . . . -166.1(14) ?
C3 S1 C4 H4B . . . . -48.4(13) ?
H6 O6 C6 O5 . . . . -1(2) ?
H6 O6 C6 C5 . . . . 179(2) ?
O1 C1 C2 H2 . . . . 23.2(14) ?
O2 C1 C2 H2 . . . . -159.7(14) ?
C1 C2 N1 H1A . . . . -155.6(17) ?
C1 C2 N1 H1B . . . . -33.7(18) ?
C1 C2 N1 H1C . . . . 79.2(18) ?
C3 C2 N1 H1A . . . . 88.0(17) ?
C3 C2 N1 H1B . . . . -150.1(18) ?
C3 C2 N1 H1C . . . . -37.2(18) ?
H2 C2 N1 H1A . . . . -36(2) ?
H2 C2 N1 H1B . . . . 86(2) ?
H2 C2 N1 H1C . . . . -161(2) ?
N1 C2 C3 H3A . . . . 161.7(17) ?
N1 C2 C3 H3B . . . . 43.1(16) ?
C1 C2 C3 H3A . . . . 43.7(17) ?
C1 C2 C3 H3B . . . . -75.0(16) ?
H2 C2 C3 S1 . . . . 40.8(13) ?
H2 C2 C3 H3A . . . . -79(2) ?
H2 C2 C3 H3B . . . . 162(2) ?
S1 C4 C5 H5A . . . . -43.3(17) ?
S1 C4 C5 H5B . . . . 74.7(16) ?
H4A C4 C5 C6 . . . . 79.1(16) ?
H4A C4 C5 H5A . . . . -159(2) ?
H4A C4 C5 H5B . . . . -41(2) ?
H4B C4 C5 C6 . . . . -47.2(15) ?
H4B C4 C5 H5A . . . . 75(2) ?
H4B C4 C5 H5B . . . . -167(2) ?
H5A C5 C6 O5 . . . . -127.0(14) ?
H5A C5 C6 O6 . . . . 52.9(14) ?
H5B C5 C6 O5 . . . . 121.2(13) ?
H5B C5 C6 O6 . . . . -59.0(13) ?
